data_4347116
loop_
_publ_author_name
'Abeysinghe, Dileka'
'Smith, Mark D.'
'Yeon, Jeongho'
'Morrison, Gregory'
'zur Loye, Hans-Conrad'

_publ_section_title
;
 New Lanthanide Mixed-Valent Vanadium(III/IV) Oxosilicates,
 Ln4V(5-x)Zn(x)Si4O22 (Ln = La, Ce, Pr, and Nd), Crystallizing in a Quasi
 Two-Dimensional Rutile-Based Structure.
;
_journal_issue 4
_journal_name_full 'Inorganic chemistry'
_journal_page_first 1821
_journal_page_last 1830
_journal_paper_doi 10.1021/acs.inorgchem.5b02735
_journal_volume 55
_journal_year 2016
_chemical_formula_moiety 'Nd4 O22 Si4 V4.53 Zn0.47'
_chemical_formula_sum 'Nd4 O22 Si4 V4.53 Zn0.47'
_chemical_formula_weight 1302.77
_space_group_crystal_system monoclinic
_space_group_IT_number 15
_space_group_name_Hall '-I 2ya'
_space_group_name_H-M_alt 'I 1 2/a 1'
_audit_creation_method SHELXL-2014/7
_cell_angle_alpha 90
_cell_angle_beta 100.6506(17)
_cell_angle_gamma 90
_cell_formula_units_Z 4
_cell_length_a 13.3232(7)
_cell_length_b 5.6016(3)
_cell_length_c 21.9856(15)
_cell_measurement_reflns_used 9909
_cell_measurement_temperature 301(2)
_cell_measurement_theta_max 40.260
_cell_measurement_theta_min 3.112
_cell_volume 1612.55(16)
_computing_cell_refinement 'SAINT Version 8.34a (Bruker, 2014)'
_computing_data_collection 'Bruker APEXII v2014.9-0 (Bruker, 2014)'
_computing_data_reduction 'SAINT Version 8.34a (Bruker, 2014)'
_computing_molecular_graphics various
_computing_publication_material various
_computing_structure_refinement 'SHELXL-2014/7 (Sheldrick, 2014)'
_computing_structure_solution 'SHELXS (Sheldrick, 2008)'
_diffrn_ambient_temperature 301(2)
_diffrn_detector_area_resol_mean 10.4
_diffrn_measured_fraction_theta_full 0.999
_diffrn_measured_fraction_theta_max 0.999
_diffrn_measurement_device_type 'Bruker D8 QUEST'
_diffrn_measurement_method '\w and \f scans'
_diffrn_radiation_type MoK\a
_diffrn_radiation_wavelength 0.71073
_diffrn_reflns_av_R_equivalents 0.0367
_diffrn_reflns_av_unetI/netI 0.0220
_diffrn_reflns_Laue_measured_fraction_full 0.999
_diffrn_reflns_Laue_measured_fraction_max 0.999
_diffrn_reflns_limit_h_max 24
_diffrn_reflns_limit_h_min -24
_diffrn_reflns_limit_k_max 10
_diffrn_reflns_limit_k_min -10
_diffrn_reflns_limit_l_max 40
_diffrn_reflns_limit_l_min -40
_diffrn_reflns_number 39612
_diffrn_reflns_point_group_measured_fraction_full 0.999
_diffrn_reflns_point_group_measured_fraction_max 0.999
_diffrn_reflns_theta_full 40.310
_diffrn_reflns_theta_max 40.310
_diffrn_reflns_theta_min 3.112
_diffrn_source 'microfocus sealed X-ray tube'
_exptl_absorpt_coefficient_mu 16.239
_exptl_absorpt_correction_T_max 0.2177
_exptl_absorpt_correction_T_min 0.1212
_exptl_absorpt_correction_type multi-scan
_exptl_absorpt_process_details 'SADABS Version 2014/4 (Bruker, 2014)'
_exptl_crystal_colour black
_exptl_crystal_density_diffrn 5.366
_exptl_crystal_description needle
_exptl_crystal_F_000 2361
_exptl_crystal_size_max 0.060
_exptl_crystal_size_mid 0.050
_exptl_crystal_size_min 0.040
_refine_diff_density_max 1.185
_refine_diff_density_min -1.620
_refine_diff_density_rms 0.245
_refine_ls_extinction_coef 0.000367(13)
_refine_ls_extinction_expression Fc^*^=kFc[1+0.001xFc^2^\l^3^/sin(2\q)]^-1/4^
_refine_ls_extinction_method 'SHELXL-2014/7 (Sheldrick 2014'
_refine_ls_goodness_of_fit_ref 1.116
_refine_ls_hydrogen_treatment undef
_refine_ls_matrix_type full
_refine_ls_number_parameters 166
_refine_ls_number_reflns 5089
_refine_ls_number_restraints 0
_refine_ls_restrained_S_all 1.116
_refine_ls_R_factor_all 0.0306
_refine_ls_R_factor_gt 0.0214
_refine_ls_shift/su_max 0.002
_refine_ls_shift/su_mean 0.000
_refine_ls_structure_factor_coef Fsqd
_refine_ls_weighting_details 'w=1/[\s^2^(Fo^2^)+(0.0083P)^2^+7.0576P] where P=(Fo^2^+2Fc^2^)/3'
_refine_ls_weighting_scheme calc
_refine_ls_wR_factor_gt 0.0355
_refine_ls_wR_factor_ref 0.0378
_reflns_number_gt 4338
_reflns_number_total 5089
_reflns_threshold_expression 'I > 2\s(I)'
_cod_data_source_file ic5b02735_si_002.cif
_cod_data_source_block da1170b
_cod_original_sg_symbol_H-M 'I 2/a'
_cod_database_code 4347116
_shelx_shelxl_version_number 2014/7
_shelx_space_group_comment
; 
The symmetry employed for this shelxl refinement is uniquely defined 
by the following loop, which should always be used as a source of 
symmetry information in preference to the above space-group names. 
They are only intended as comments. 
;
_shelx_estimated_absorpt_t_min 0.442
_shelx_estimated_absorpt_t_max 0.563

loop_
_space_group_symop_operation_xyz
'x, y, z'
'-x+1/2, y, -z'
'x+1/2, y+1/2, z+1/2'
'-x+1, y+1/2, -z+1/2'
'-x, -y, -z'
'x-1/2, -y, z'
'-x+1/2, -y+1/2, -z+1/2'
'x, -y+1/2, z+1/2'

loop_
_atom_site_label
_atom_site_type_symbol
_atom_site_fract_x
_atom_site_fract_y
_atom_site_fract_z
_atom_site_U_iso_or_equiv
_atom_site_adp_type
_atom_site_occupancy
_atom_site_site_symmetry_order
_atom_site_calc_flag
_atom_site_refinement_flags_posn
_atom_site_refinement_flags_adp
_atom_site_refinement_flags_occupancy
Nd1 Nd 0.39325(2) 0.26970(2) 0.13042(2) 0.00664(2) Uani 1 1 d . . .
Nd2 Nd 0.17917(2) 0.77645(2) 0.12694(2) 0.00702(2) Uani 1 1 d . . .
V1 V 0.0000 0.0000 0.0000 0.00435(7) Uani 1 2 d S . P
V2 V 0.0000 0.5000 0.0000 0.00445(7) Uani 1 2 d S . P
V3 V 0.2500 0.26467(8) 0.0000 0.00562(7) Uani 1 2 d S T P
V4 V 0.2500 0.76215(8) 0.0000 0.00515(7) Uani 1 2 d S T P
V5 V 0.2500 0.2500 0.2500 0.00670(9) Uani 0.533(6) 2 d S . P
Zn5 Zn 0.2500 0.2500 0.2500 0.00670(9) Uani 0.467(6) 2 d S . P
Si1 Si 0.54723(4) 0.74916(9) 0.13474(2) 0.00458(8) Uani 1 1 d . . .
Si2 Si 0.38969(4) 0.75391(9) 0.22813(2) 0.00518(8) Uani 1 1 d . . .
O1 O 0.10086(10) 0.2607(2) -0.00589(6) 0.0071(2) Uani 1 1 d . . .
O2 O 0.10553(10) 0.7598(2) 0.01124(6) 0.0062(2) Uani 1 1 d . . .
O3 O 0.27170(11) 0.0140(2) 0.06455(6) 0.0074(2) Uani 1 1 d . . .
O4 O 0.27265(11) 0.5167(2) 0.06527(6) 0.0075(2) Uani 1 1 d . . .
O5 O 0.30828(12) 0.5382(3) 0.20523(7) 0.0112(3) Uani 1 1 d . . .
O6 O 0.33395(12) 1.0045(3) 0.20451(7) 0.0116(3) Uani 1 1 d . . .
O7 O 0.43723(12) 0.7426(3) 0.29981(6) 0.0089(2) Uani 1 1 d . . .
O8 O 0.53036(11) 0.5081(2) 0.09279(6) 0.0069(2) Uani 1 1 d . . .
O9 O 0.51467(11) 0.9861(2) 0.09282(6) 0.0067(2) Uani 1 1 d . . .
O10 O 0.66278(12) 0.7859(3) 0.16746(7) 0.0115(3) Uani 1 1 d . . .
O11 O 0.47219(13) 0.7093(3) 0.18353(8) 0.0163(3) Uani 1 1 d . . .

loop_
_atom_site_aniso_label
_atom_site_aniso_U_11
_atom_site_aniso_U_22
_atom_site_aniso_U_33
_atom_site_aniso_U_23
_atom_site_aniso_U_13
_atom_site_aniso_U_12
Nd1 0.00635(4) 0.00640(4) 0.00668(4) 0.00059(3) -0.00007(3) -0.00013(3)
Nd2 0.00576(4) 0.00958(4) 0.00589(4) 0.00055(3) 0.00153(3) 0.00070(3)
V1 0.00367(17) 0.00498(15) 0.00429(15) 0.00017(12) 0.00047(13) 0.00041(13)
V2 0.00407(17) 0.00481(15) 0.00442(15) -0.00009(12) 0.00067(13) 0.00032(13)
V3 0.00524(16) 0.00606(16) 0.00523(15) 0.000 0.00014(12) 0.000
V4 0.00513(16) 0.00589(15) 0.00459(14) 0.000 0.00129(12) 0.000
V5 0.00711(16) 0.00761(16) 0.00505(14) -0.00017(11) 0.00023(11) -0.00038(12)
Zn5 0.00711(16) 0.00761(16) 0.00505(14) -0.00017(11) 0.00023(11) -0.00038(12)
Si1 0.0051(2) 0.00442(18) 0.00407(18) 0.00011(15) 0.00059(15) 0.00018(16)
Si2 0.0048(2) 0.0066(2) 0.00409(18) 0.00033(15) 0.00067(15) 0.00011(16)
O1 0.0048(5) 0.0065(5) 0.0100(5) 0.0001(4) 0.0011(4) -0.0007(4)
O2 0.0047(5) 0.0066(5) 0.0073(5) -0.0004(4) 0.0008(4) -0.0002(4)
O3 0.0074(6) 0.0066(5) 0.0079(6) 0.0000(4) 0.0005(5) -0.0014(4)
O4 0.0076(6) 0.0074(5) 0.0075(5) 0.0006(4) 0.0012(5) 0.0018(4)
O5 0.0094(6) 0.0123(6) 0.0109(6) -0.0018(5) -0.0010(5) -0.0033(5)
O6 0.0096(7) 0.0125(6) 0.0132(6) 0.0056(5) 0.0033(5) 0.0038(5)
O7 0.0100(6) 0.0113(6) 0.0050(5) 0.0009(4) 0.0003(4) -0.0004(5)
O8 0.0098(6) 0.0062(5) 0.0045(5) 0.0001(4) 0.0012(4) -0.0004(4)
O9 0.0090(6) 0.0055(5) 0.0053(5) 0.0000(4) 0.0004(4) 0.0012(4)
O10 0.0068(6) 0.0144(6) 0.0117(6) 0.0020(5) -0.0027(5) -0.0013(5)
O11 0.0168(8) 0.0206(8) 0.0151(7) 0.0028(6) 0.0121(6) 0.0038(6)

loop_
_atom_type_symbol
_atom_type_description
_atom_type_scat_dispersion_real
_atom_type_scat_dispersion_imag
_atom_type_scat_source
O O 0.0106 0.0060 'International Tables Vol C Tables 4.2.6.8 and 6.1.1.4'
Si Si 0.0817 0.0704 'International Tables Vol C Tables 4.2.6.8 and 6.1.1.4'
V V 0.3005 0.5294 'International Tables Vol C Tables 4.2.6.8 and 6.1.1.4'
Zn Zn 0.2839 1.4301 'International Tables Vol C Tables 4.2.6.8 and 6.1.1.4'
Nd Nd -0.1943 3.0179 'International Tables Vol C Tables 4.2.6.8 and 6.1.1.4'

loop_
_geom_angle_atom_site_label_1
_geom_angle_atom_site_label_2
_geom_angle_atom_site_label_3
_geom_angle
_geom_angle_site_symmetry_1
_geom_angle_site_symmetry_3
O4 Nd1 O3 71.55(5) . .
O4 Nd1 O6 119.22(5) . 1_545
O3 Nd1 O6 77.09(5) . 1_545
O4 Nd1 O7 147.00(5) . 4_545
O3 Nd1 O7 139.47(5) . 4_545
O6 Nd1 O7 85.43(5) 1_545 4_545
O4 Nd1 O9 124.88(5) . 1_545
O3 Nd1 O9 80.21(5) . 1_545
O6 Nd1 O9 98.17(5) 1_545 1_545
O7 Nd1 O9 66.32(5) 4_545 1_545
O4 Nd1 O8 86.80(5) . .
O3 Nd1 O8 124.05(5) . .
O6 Nd1 O8 152.16(5) 1_545 .
O7 Nd1 O8 66.73(5) 4_545 .
O9 Nd1 O8 71.20(5) 1_545 .
O4 Nd1 O5 74.00(5) . .
O3 Nd1 O5 113.12(5) . .
O6 Nd1 O5 72.62(5) 1_545 .
O7 Nd1 O5 95.50(5) 4_545 .
O9 Nd1 O5 160.61(5) 1_545 .
O8 Nd1 O5 108.87(5) . .
O4 Nd1 O1 63.50(4) . 2
O3 Nd1 O1 62.29(4) . 2
O6 Nd1 O1 136.41(5) 1_545 2
O7 Nd1 O1 114.98(4) 4_545 2
O9 Nd1 O1 61.52(4) 1_545 2
O8 Nd1 O1 61.85(4) . 2
O5 Nd1 O1 136.54(4) . 2
O4 Nd1 O11 84.33(5) . .
O3 Nd1 O11 155.61(5) . .
O6 Nd1 O11 113.20(5) 1_545 .
O7 Nd1 O11 64.85(5) 4_545 .
O9 Nd1 O11 118.10(5) 1_545 .
O8 Nd1 O11 55.99(4) . .
O5 Nd1 O11 54.40(5) . .
O1 Nd1 O11 110.36(4) 2 .
O4 Nd1 V3 39.50(3) . .
O3 Nd1 V3 39.12(3) . .
O6 Nd1 V3 112.77(4) 1_545 .
O7 Nd1 V3 153.14(3) 4_545 .
O9 Nd1 V3 90.78(3) 1_545 .
O8 Nd1 V3 93.45(3) . .
O5 Nd1 V3 108.47(3) . .
O1 Nd1 V3 38.32(3) 2 .
O11 Nd1 V3 119.97(4) . .
O4 Nd1 Si1 83.90(4) . .
O3 Nd1 Si1 145.26(3) . .
O6 Nd1 Si1 137.43(4) 1_545 .
O7 Nd1 Si1 63.45(3) 4_545 .
O9 Nd1 Si1 95.03(3) 1_545 .
O8 Nd1 Si1 27.56(3) . .
O5 Nd1 Si1 81.78(3) . .
O1 Nd1 Si1 85.05(3) 2 .
O11 Nd1 Si1 28.47(3) . .
V3 Nd1 Si1 107.292(11) . .
O4 Nd1 Si2 80.41(3) . .
O3 Nd1 Si2 138.31(4) . .
O6 Nd1 Si2 91.11(4) 1_545 .
O7 Nd1 Si2 77.33(3) 4_545 .
O9 Nd1 Si2 141.43(3) 1_545 .
O8 Nd1 Si2 83.26(3) . .
O5 Nd1 Si2 27.04(3) . .
O1 Nd1 Si2 129.55(3) 2 .
O11 Nd1 Si2 27.60(3) . .
V3 Nd1 Si2 119.855(12) . .
Si1 Nd1 Si2 55.728(13) . .
O3 Nd2 O7 148.92(5) 1_565 7_565
O3 Nd2 O4 69.53(5) 1_565 .
O7 Nd2 O4 141.49(5) 7_565 .
O3 Nd2 O8 129.10(4) 1_565 6_565
O7 Nd2 O8 67.13(5) 7_565 6_565
O4 Nd2 O8 85.05(5) . 6_565
O3 Nd2 O2 66.14(4) 1_565 .
O7 Nd2 O2 118.86(5) 7_565 .
O4 Nd2 O2 64.69(4) . .
O8 Nd2 O2 63.16(4) 6_565 .
O3 Nd2 O9 92.68(5) 1_565 6_575
O7 Nd2 O9 66.45(5) 7_565 6_575
O4 Nd2 O9 129.51(4) . 6_575
O8 Nd2 O9 70.16(4) 6_565 6_575
O2 Nd2 O9 64.89(4) . 6_575
O3 Nd2 O5 108.58(5) 1_565 .
O7 Nd2 O5 87.91(5) 7_565 .
O4 Nd2 O5 73.72(5) . .
O8 Nd2 O5 105.10(5) 6_565 .
O2 Nd2 O5 137.26(5) . .
O9 Nd2 O5 153.95(5) 6_575 .
O3 Nd2 O10 76.19(5) 1_565 6_575
O7 Nd2 O10 73.39(5) 7_565 6_575
O4 Nd2 O10 144.54(5) . 6_575
O8 Nd2 O10 125.05(5) 6_565 6_575
O2 Nd2 O10 109.31(4) . 6_575
O9 Nd2 O10 59.60(4) 6_575 6_575
O5 Nd2 O10 110.13(5) . 6_575
O3 Nd2 O6 72.00(5) 1_565 .
O7 Nd2 O6 96.14(5) 7_565 .
O4 Nd2 O6 102.60(5) . .
O8 Nd2 O6 158.69(4) 6_565 .
O2 Nd2 O6 138.09(4) . .
O9 Nd2 O6 116.52(4) 6_575 .
O5 Nd2 O6 59.42(5) . .
O10 Nd2 O6 56.93(5) 6_575 .
O3 Nd2 V4 39.67(3) 1_565 .
O7 Nd2 V4 158.23(3) 7_565 .
O4 Nd2 V4 39.30(3) . .
O8 Nd2 V4 93.91(3) 6_565 .
O2 Nd2 V4 39.56(3) . .
O9 Nd2 V4 97.82(3) 6_575 .
O5 Nd2 V4 108.13(4) . .
O10 Nd2 V4 112.71(4) 6_575 .
O6 Nd2 V4 104.64(3) . .
O3 Nd2 Si1 85.18(4) 1_565 6_575
O7 Nd2 Si1 65.09(3) 7_565 6_575
O4 Nd2 Si1 148.43(3) . 6_575
O8 Nd2 Si1 97.46(3) 6_565 6_575
O2 Nd2 Si1 88.28(3) . 6_575
O9 Nd2 Si1 30.20(3) 6_575 6_575
O5 Nd2 Si1 134.40(4) . 6_575
O10 Nd2 Si1 29.49(3) 6_575 6_575
O6 Nd2 Si1 86.40(3) . 6_575
V4 Nd2 Si1 109.249(12) . 6_575
O3 Nd2 Si2 86.75(4) 1_565 .
O7 Nd2 Si2 96.91(4) 7_565 .
O4 Nd2 Si2 83.92(3) . .
O8 Nd2 Si2 134.84(3) 6_565 .
O2 Nd2 Si2 143.71(3) . .
O9 Nd2 Si2 143.86(3) 6_575 .
O5 Nd2 Si2 30.00(3) . .
O10 Nd2 Si2 85.38(3) 6_575 .
O6 Nd2 Si2 30.08(3) . .
V4 Nd2 Si2 104.315(11) . .
Si1 Nd2 Si2 114.101(13) 6_575 .
O2 V1 O2 180.00(9) 5_565 1_545
O2 V1 O1 88.00(6) 5_565 .
O2 V1 O1 92.00(6) 1_545 .
O2 V1 O1 92.00(6) 5_565 5
O2 V1 O1 88.00(6) 1_545 5
O1 V1 O1 180.0 . 5
O2 V1 O9 91.98(6) 5_565 6_565
O2 V1 O9 88.02(6) 1_545 6_565
O1 V1 O9 95.54(6) . 6_565
O1 V1 O9 84.46(6) 5 6_565
O2 V1 O9 88.02(6) 5_565 2_545
O2 V1 O9 91.98(6) 1_545 2_545
O1 V1 O9 84.46(6) . 2_545
O1 V1 O9 95.54(6) 5 2_545
O9 V1 O9 180.0 6_565 2_545
O2 V1 V2 134.24(4) 5_565 1_545
O2 V1 V2 45.76(4) 1_545 1_545
O1 V1 V2 136.75(4) . 1_545
O1 V1 V2 43.25(4) 5 1_545
O9 V1 V2 92.22(4) 6_565 1_545
O9 V1 V2 87.78(4) 2_545 1_545
O2 V1 V2 45.76(4) 5_565 .
O2 V1 V2 134.24(4) 1_545 .
O1 V1 V2 43.25(4) . .
O1 V1 V2 136.75(4) 5 .
O9 V1 V2 87.78(4) 6_565 .
O9 V1 V2 92.22(4) 2_545 .
V2 V1 V2 180.0 1_545 .
O2 V1 Nd2 135.68(4) 5_565 1_545
O2 V1 Nd2 44.32(4) 1_545 1_545
O1 V1 Nd2 86.92(4) . 1_545
O1 V1 Nd2 93.08(4) 5 1_545
O9 V1 Nd2 44.93(4) 6_565 1_545
O9 V1 Nd2 135.07(4) 2_545 1_545
V2 V1 Nd2 69.336(2) 1_545 1_545
V2 V1 Nd2 110.664(2) . 1_545
O2 V1 Nd2 44.32(4) 5_565 5_565
O2 V1 Nd2 135.68(4) 1_545 5_565
O1 V1 Nd2 93.08(4) . 5_565
O1 V1 Nd2 86.92(4) 5 5_565
O9 V1 Nd2 135.07(4) 6_565 5_565
O9 V1 Nd2 44.93(4) 2_545 5_565
V2 V1 Nd2 110.664(2) 1_545 5_565
V2 V1 Nd2 69.336(2) . 5_565
Nd2 V1 Nd2 180.0 1_545 5_565
O1 V2 O1 180.0 . 5_565
O1 V2 O8 92.33(6) . 6_565
O1 V2 O8 87.67(6) 5_565 6_565
O1 V2 O8 87.67(6) . 2
O1 V2 O8 92.33(6) 5_565 2
O8 V2 O8 180.0 6_565 2
O1 V2 O2 88.19(6) . 5_565
O1 V2 O2 91.81(6) 5_565 5_565
O8 V2 O2 96.54(6) 6_565 5_565
O8 V2 O2 83.46(6) 2 5_565
O1 V2 O2 91.81(6) . .
O1 V2 O2 88.19(6) 5_565 .
O8 V2 O2 83.46(6) 6_565 .
O8 V2 O2 96.54(6) 2 .
O2 V2 O2 180.0 5_565 .
O1 V2 V1 45.70(4) . .
O1 V2 V1 134.30(4) 5_565 .
O8 V2 V1 88.70(4) 6_565 .
O8 V2 V1 91.30(4) 2 .
O2 V2 V1 43.51(4) 5_565 .
O2 V2 V1 136.49(4) . .
O1 V2 V1 134.30(4) . 1_565
O1 V2 V1 45.70(4) 5_565 1_565
O8 V2 V1 91.30(4) 6_565 1_565
O8 V2 V1 88.70(4) 2 1_565
O2 V2 V1 136.49(4) 5_565 1_565
O2 V2 V1 43.51(4) . 1_565
V1 V2 V1 180.0 . 1_565
O1 V3 O1 178.69(8) 2 .
O1 V3 O3 92.93(6) 2 2
O1 V3 O3 86.15(6) . 2
O1 V3 O3 86.15(6) 2 .
O1 V3 O3 92.92(6) . .
O3 V3 O3 89.62(8) 2 .
O1 V3 O4 86.80(6) 2 .
O1 V3 O4 94.13(6) . .
O3 V3 O4 179.69(6) 2 .
O3 V3 O4 90.22(6) . .
O1 V3 O4 94.13(6) 2 2
O1 V3 O4 86.80(6) . 2
O3 V3 O4 90.22(6) 2 2
O3 V3 O4 179.69(6) . 2
O4 V3 O4 89.95(8) . 2
O1 V3 V4 90.65(4) 2 .
O1 V3 V4 90.65(4) . .
O3 V3 V4 135.19(4) 2 .
O3 V3 V4 135.19(4) . .
O4 V3 V4 44.97(4) . .
O4 V3 V4 44.97(4) 2 .
O1 V3 V4 89.35(4) 2 1_545
O1 V3 V4 89.35(4) . 1_545
O3 V3 V4 44.81(4) 2 1_545
O3 V3 V4 44.81(4) . 1_545
O4 V3 V4 135.03(4) . 1_545
O4 V3 V4 135.03(4) 2 1_545
V4 V3 V4 180.0 . 1_545
O1 V3 Nd1 119.78(4) 2 2
O1 V3 Nd1 60.23(4) . 2
O3 V3 Nd1 50.77(4) 2 2
O3 V3 Nd1 130.18(4) . 2
O4 V3 Nd1 129.52(4) . 2
O4 V3 Nd1 49.53(4) 2 2
V4 V3 Nd1 89.486(8) . 2
V4 V3 Nd1 90.514(8) 1_545 2
O1 V3 Nd1 60.23(4) 2 .
O1 V3 Nd1 119.78(4) . .
O3 V3 Nd1 130.18(4) 2 .
O3 V3 Nd1 50.76(4) . .
O4 V3 Nd1 49.53(4) . .
O4 V3 Nd1 129.52(4) 2 .
V4 V3 Nd1 89.486(8) . .
V4 V3 Nd1 90.514(8) 1_545 .
Nd1 V3 Nd1 178.972(16) 2 .
O4 V4 O4 91.48(8) . 2
O4 V4 O3 89.58(6) . 1_565
O4 V4 O3 178.91(6) 2 1_565
O4 V4 O3 178.91(6) . 2_565
O4 V4 O3 89.58(6) 2 2_565
O3 V4 O3 89.36(8) 1_565 2_565
O4 V4 O2 85.77(6) . .
O4 V4 O2 93.70(6) 2 .
O3 V4 O2 86.11(6) 1_565 .
O3 V4 O2 94.43(6) 2_565 .
O4 V4 O2 93.70(6) . 2
O4 V4 O2 85.77(6) 2 2
O3 V4 O2 94.43(6) 1_565 2
O3 V4 O2 86.11(6) 2_565 2
O2 V4 O2 179.25(8) . 2
O4 V4 V3 45.74(4) . .
O4 V4 V3 45.74(4) 2 .
O3 V4 V3 135.32(4) 1_565 .
O3 V4 V3 135.32(4) 2_565 .
O2 V4 V3 89.62(4) . .
O2 V4 V3 89.62(4) 2 .
O4 V4 V3 134.26(4) . 1_565
O4 V4 V3 134.26(4) 2 1_565
O3 V4 V3 44.68(4) 1_565 1_565
O3 V4 V3 44.68(4) 2_565 1_565
O2 V4 V3 90.38(4) . 1_565
O2 V4 V3 90.38(4) 2 1_565
V3 V4 V3 180.0 . 1_565
O4 V4 Nd2 129.87(4) . 2
O4 V4 Nd2 52.76(4) 2 2
O3 V4 Nd2 126.57(4) 1_565 2
O3 V4 Nd2 50.77(4) 2_565 2
O2 V4 Nd2 125.04(4) . 2
O2 V4 Nd2 54.98(4) 2 2
V3 V4 Nd2 91.477(8) . 2
V3 V4 Nd2 88.523(8) 1_565 2
O4 V4 Nd2 52.76(4) . .
O4 V4 Nd2 129.88(4) 2 .
O3 V4 Nd2 50.77(4) 1_565 .
O3 V4 Nd2 126.57(4) 2_565 .
O2 V4 Nd2 54.98(4) . .
O2 V4 Nd2 125.04(4) 2 .
V3 V4 Nd2 91.477(8) . .
V3 V4 Nd2 88.523(8) 1_565 .
Nd2 V4 Nd2 177.045(16) 2 .
O10 V5 O10 180.00(5) 6_565 4_545
O10 V5 O5 81.62(6) 6_565 .
O10 V5 O5 98.38(6) 4_545 .
O10 V5 O5 98.38(6) 6_565 7
O10 V5 O5 81.62(6) 4_545 7
O5 V5 O5 180.0 . 7
O10 V5 O6 103.05(6) 6_565 7_565
O10 V5 O6 76.95(6) 4_545 7_565
O5 V5 O6 89.74(6) . 7_565
O5 V5 O6 90.26(6) 7 7_565
O10 V5 O6 76.95(6) 6_565 1_545
O10 V5 O6 103.05(6) 4_545 1_545
O5 V5 O6 90.26(6) . 1_545
O5 V5 O6 89.74(6) 7 1_545
O6 V5 O6 180.00(7) 7_565 1_545
O10 V5 Nd1 68.02(5) 6_565 .
O10 V5 Nd1 111.98(5) 4_545 .
O5 V5 Nd1 48.09(4) . .
O5 V5 Nd1 131.91(4) 7 .
O6 V5 Nd1 137.08(4) 7_565 .
O6 V5 Nd1 42.92(4) 1_545 .
O10 V5 Nd1 111.98(5) 6_565 7
O10 V5 Nd1 68.02(5) 4_545 7
O5 V5 Nd1 131.91(4) . 7
O5 V5 Nd1 48.09(4) 7 7
O6 V5 Nd1 42.92(4) 7_565 7
O6 V5 Nd1 137.08(4) 1_545 7
Nd1 V5 Nd1 180.0 . 7
O10 Zn5 O10 180.00(5) 6_565 4_545
O10 Zn5 O5 81.62(6) 6_565 .
O10 Zn5 O5 98.38(6) 4_545 .
O10 Zn5 O5 98.38(6) 6_565 7
O10 Zn5 O5 81.62(6) 4_545 7
O5 Zn5 O5 180.0 . 7
O10 Zn5 O6 103.05(6) 6_565 7_565
O10 Zn5 O6 76.95(6) 4_545 7_565
O5 Zn5 O6 89.74(6) . 7_565
O5 Zn5 O6 90.26(6) 7 7_565
O10 Zn5 O6 76.95(6) 6_565 1_545
O10 Zn5 O6 103.05(6) 4_545 1_545
O5 Zn5 O6 90.26(6) . 1_545
O5 Zn5 O6 89.74(6) 7 1_545
O6 Zn5 O6 180.00(7) 7_565 1_545
O10 Zn5 Nd1 68.02(5) 6_565 .
O10 Zn5 Nd1 111.98(5) 4_545 .
O5 Zn5 Nd1 48.09(4) . .
O5 Zn5 Nd1 131.91(4) 7 .
O6 Zn5 Nd1 137.08(4) 7_565 .
O6 Zn5 Nd1 42.92(4) 1_545 .
O10 Zn5 Nd1 111.98(5) 6_565 7
O10 Zn5 Nd1 68.02(5) 4_545 7
O5 Zn5 Nd1 131.91(4) . 7
O5 Zn5 Nd1 48.09(4) 7 7
O6 Zn5 Nd1 42.92(4) 7_565 7
O6 Zn5 Nd1 137.08(4) 1_545 7
Nd1 Zn5 Nd1 180.0 . 7
O10 Si1 O11 112.67(9) . .
O10 Si1 O8 112.66(8) . .
O11 Si1 O8 102.99(9) . .
O10 Si1 O9 106.58(8) . .
O11 Si1 O9 110.88(8) . .
O8 Si1 O9 111.16(7) . .
O10 Si1 Nd2 54.67(6) . 6_675
O11 Si1 Nd2 124.32(7) . 6_675
O8 Si1 Nd2 132.58(5) . 6_675
O9 Si1 Nd2 52.12(5) . 6_675
O10 Si1 Nd1 130.57(6) . .
O11 Si1 Nd1 57.26(7) . .
O8 Si1 Nd1 45.83(5) . .
O9 Si1 Nd1 122.44(6) . .
Nd2 Si1 Nd1 174.408(18) 6_675 .
O10 Si1 Nd2 70.91(6) . 6_665
O11 Si1 Nd2 107.43(6) . 6_665
O8 Si1 Nd2 44.10(5) . 6_665
O9 Si1 Nd2 138.80(5) . 6_665
Nd2 Si1 Nd2 114.522(16) 6_675 6_665
Nd1 Si1 Nd2 68.380(11) . 6_665
O7 Si2 O11 113.79(9) . .
O7 Si2 O6 115.22(8) . .
O11 Si2 O6 105.08(9) . .
O7 Si2 O5 113.28(8) . .
O11 Si2 O5 100.65(9) . .
O6 Si2 O5 107.50(9) . .
O7 Si2 Nd2 144.90(6) . .
O11 Si2 Nd2 100.84(7) . .
O6 Si2 Nd2 57.45(6) . .
O5 Si2 Nd2 51.62(6) . .
O7 Si2 Nd1 122.37(6) . .
O11 Si2 Nd1 54.29(7) . .
O6 Si2 Nd1 122.34(6) . .
O5 Si2 Nd1 46.92(6) . .
Nd2 Si2 Nd1 73.416(11) . .
O7 Si2 Nd2 38.11(6) . 7_565
O11 Si2 Nd2 150.35(7) . 7_565
O6 Si2 Nd2 98.76(6) . 7_565
O5 Si2 Nd2 88.49(6) . 7_565
Nd2 Si2 Nd2 106.802(15) . 7_565
Nd1 Si2 Nd2 124.442(15) . 7_565
V2 O1 V3 134.33(7) . .
V2 O1 V1 91.05(6) . .
V3 O1 V1 133.23(7) . .
V2 O1 Nd1 101.72(5) . 2
V3 O1 Nd1 81.44(5) . 2
V1 O1 Nd1 102.72(5) . 2
V1 O2 V4 132.84(7) 1_565 .
V1 O2 V2 90.72(6) 1_565 .
V4 O2 V2 131.51(7) . .
V1 O2 Nd2 103.83(5) 1_565 .
V4 O2 Nd2 85.46(5) . .
V2 O2 Nd2 106.30(5) . .
V3 O3 V4 90.51(6) . 1_545
V3 O3 Nd2 141.09(7) . 1_545
V4 O3 Nd2 89.56(5) 1_545 1_545
V3 O3 Nd1 90.11(5) . .
V4 O3 Nd1 146.97(7) 1_545 .
Nd2 O3 Nd1 109.96(5) 1_545 .
V4 O4 V3 89.29(6) . .
V4 O4 Nd1 146.85(7) . .
V3 O4 Nd1 90.97(5) . .
V4 O4 Nd2 87.94(5) . .
V3 O4 Nd2 141.71(7) . .
Nd1 O4 Nd2 111.28(5) . .
Si2 O5 Zn5 134.40(9) . .
Si2 O5 V5 134.40(9) . .
Zn5 O5 V5 0.0 . .
Si2 O5 Nd2 98.38(7) . .
Zn5 O5 Nd2 116.79(7) . .
V5 O5 Nd2 116.79(7) . .
Si2 O5 Nd1 106.04(8) . .
Zn5 O5 Nd1 95.28(6) . .
V5 O5 Nd1 95.28(6) . .
Nd2 O5 Nd1 100.95(5) . .
Si2 O6 Zn5 130.83(9) . 1_565
Si2 O6 V5 130.83(9) . 1_565
Zn5 O6 V5 0.0 1_565 1_565
Si2 O6 Nd1 123.56(8) . 1_565
Zn5 O6 Nd1 100.54(6) 1_565 1_565
V5 O6 Nd1 100.54(6) 1_565 1_565
Si2 O6 Nd2 92.47(7) . .
Zn5 O6 Nd2 101.13(6) 1_565 .
V5 O6 Nd2 101.13(6) 1_565 .
Nd1 O6 Nd2 99.66(5) 1_565 .
Si2 O7 Nd2 118.17(8) . 7_565
Si2 O7 Nd1 139.42(9) . 4
Nd2 O7 Nd1 102.20(5) 7_565 4
Si1 O8 V2 125.18(8) . 2
Si1 O8 Nd1 106.62(7) . .
V2 O8 Nd1 107.42(6) 2 .
Si1 O8 Nd2 109.50(7) . 6_665
V2 O8 Nd2 106.58(6) 2 6_665
Nd1 O8 Nd2 98.25(5) . 6_665
Si1 O9 V1 124.79(8) . 2_565
Si1 O9 Nd1 116.70(7) . 1_565
V1 O9 Nd1 111.14(6) 2_565 1_565
Si1 O9 Nd2 97.69(7) . 6_675
V1 O9 Nd2 101.21(6) 2_565 6_675
Nd1 O9 Nd2 98.25(5) 1_565 6_675
Si1 O10 Zn5 139.40(10) . 4
Si1 O10 V5 139.40(10) . 4
Zn5 O10 V5 0.0 4 4
Si1 O10 Nd2 95.84(7) . 6_675
Zn5 O10 Nd2 109.53(6) 4 6_675
V5 O10 Nd2 109.53(6) 4 6_675
Si1 O11 Si2 162.63(12) . .
Si1 O11 Nd1 94.27(7) . .
Si2 O11 Nd1 98.11(8) . .

loop_
_geom_bond_atom_site_label_1
_geom_bond_atom_site_label_2
_geom_bond_distance
_geom_bond_site_symmetry_2
Nd1 O4 2.3871(14) .
Nd1 O3 2.4300(14) .
Nd1 O6 2.4413(15) 1_545
Nd1 O7 2.4892(15) 4_545
Nd1 O9 2.5137(14) 1_545
Nd1 O8 2.5226(14) .
Nd1 O5 2.6339(16) .
Nd1 O1 2.7539(14) 2
Nd1 O11 2.8426(18) .
Nd1 V3 3.1372(2) .
Nd1 Si1 3.3703(5) .
Nd1 Si2 3.4658(5) .
Nd2 O3 2.4076(14) 1_565
Nd2 O7 2.4358(15) 7_565
Nd2 O4 2.4759(14) .
Nd2 O8 2.5465(14) 6_565
Nd2 O2 2.5533(13) .
Nd2 O9 2.5551(14) 6_575
Nd2 O5 2.5707(16) .
Nd2 O10 2.6311(15) 6_575
Nd2 O6 2.7373(17) .
Nd2 V4 3.1079(2) .
Nd2 Si1 3.2082(5) 6_575
Nd2 Si2 3.2443(5) .
V1 O2 1.9286(13) 5_565
V1 O2 1.9286(13) 1_545
V1 O1 2.0047(13) .
V1 O1 2.0047(13) 5
V1 O9 2.0153(13) 6_565
V1 O9 2.0153(13) 2_545
V1 V2 2.80080(15) 1_545
V1 V2 2.80080(15) .
V1 Nd2 3.54858(18) 1_545
V1 Nd2 3.54858(18) 5_565
V2 O1 1.9194(14) .
V2 O1 1.9194(14) 5_565
V2 O8 2.0056(13) 6_565
V2 O8 2.0056(13) 2
V2 O2 2.0068(13) 5_565
V2 O2 2.0068(13) .
V2 V1 2.80080(15) 1_565
V3 O1 1.9673(14) 2
V3 O1 1.9674(14) .
V3 O3 1.9795(14) 2
V3 O3 1.9795(14) .
V3 O4 1.9959(14) .
V3 O4 1.9960(14) 2
V3 V4 2.7866(6) .
V3 V4 2.8150(6) 1_545
V3 Nd1 3.13723(19) 2
V4 O4 1.9697(14) .
V4 O4 1.9697(14) 2
V4 O3 1.9839(14) 1_565
V4 O3 1.9839(14) 2_565
V4 O2 1.9855(14) .
V4 O2 1.9855(14) 2
V4 V3 2.8149(6) 1_565
V4 Nd2 3.1079(2) 2
V5 O10 1.9760(15) 6_565
V5 O10 1.9760(15) 4_545
V5 O5 2.1119(15) .
V5 O5 2.1120(15) 7
V5 O6 2.1345(16) 7_565
V5 O6 2.1345(16) 1_545
V5 Nd1 3.52452(19) 7
Zn5 O10 1.9760(15) 6_565
Zn5 O10 1.9760(15) 4_545
Zn5 O5 2.1119(15) .
Zn5 O5 2.1120(15) 7
Zn5 O6 2.1345(16) 7_565
Zn5 O6 2.1345(16) 1_545
Zn5 Nd1 3.52452(19) 7
Si1 O10 1.5876(16) .
Si1 O11 1.6113(16) .
Si1 O8 1.6271(14) .
Si1 O9 1.6281(14) .
Si1 Nd2 3.2082(5) 6_675
Si1 Nd2 3.4495(5) 6_665
Si2 O7 1.5875(14) .
Si2 O11 1.6219(17) .
Si2 O6 1.6276(16) .
Si2 O5 1.6395(16) .
Si2 Nd2 3.4792(6) 7_565
O1 Nd1 2.7539(14) 2
O2 V1 1.9286(13) 1_565
O3 V4 1.9839(14) 1_545
O3 Nd2 2.4076(14) 1_545
O6 Zn5 2.1344(16) 1_565
O6 V5 2.1344(16) 1_565
O6 Nd1 2.4414(15) 1_565
O7 Nd2 2.4358(15) 7_565
O7 Nd1 2.4892(15) 4
O8 V2 2.0056(13) 2
O8 Nd2 2.5466(14) 6_665
O9 V1 2.0153(13) 2_565
O9 Nd1 2.5137(14) 1_565
O9 Nd2 2.5551(14) 6_675
O10 Zn5 1.9760(15) 4
O10 V5 1.9760(15) 4
O10 Nd2 2.6311(15) 6_675
